data_4104812
loop_
_publ_author_name
'Gregory C. Welch'
'Robert Coffin'
'Jeff Peet'
'Guillermo C. Bazan'

_publ_section_title
;
 Band Gap Control in Conjugated Oligomers via Lewis Acids
;
_journal_name_full 'Journal of the American Chemical Society'
_journal_page_first 10802
_journal_page_last 10803
_journal_paper_doi 10.1021/ja902789w
_journal_volume 131
_journal_year 2009
_chemical_formula_sum 'C48 H6 B2 Br2 F30 N4 S2'
_chemical_formula_weight 1454.13
_chemical_name_common '[BTBr][B(C6F5)3]'
_chemical_name_systematic
;
 ?
;
_space_group_IT_number 2
_symmetry_cell_setting triclinic
_symmetry_space_group_name_Hall '-P 1'
_symmetry_space_group_name_H-M 'P -1'
_atom_sites_solution_hydrogens geom
_atom_sites_solution_primary direct
_atom_sites_solution_secondary difmap
_audit_creation_method SHELXL-97
_cell_angle_alpha 63.7(3)
_cell_angle_beta 75.1(3)
_cell_angle_gamma 84.1(4)
_cell_formula_units_Z 1
_cell_length_a 10.82(15)
_cell_length_b 11.82(18)
_cell_length_c 12.36(18)
_cell_measurement_reflns_used 328
_cell_measurement_temperature 293(2)
_cell_measurement_theta_max 22.28
_cell_measurement_theta_min 2.72
_cell_volume 1369(3)
_computing_cell_refinement 'Bruker SMART'
_computing_data_collection 'Bruker SMART'
_computing_data_reduction 'Bruker SAINT'
_computing_molecular_graphics 'Bruker SHELXTL'
_computing_publication_material 'Bruker SHELXTL'
_computing_structure_refinement 'SHELXL-97 (Sheldrick, 1997)'
_computing_structure_solution 'SHELXS-97 (Sheldrick, 1990)'
_diffrn_ambient_temperature 293(2)
_diffrn_measured_fraction_theta_full 0.989
_diffrn_measured_fraction_theta_max 0.989
_diffrn_measurement_device_type 'CCD area detector'
_diffrn_measurement_method 'phi and omega scans'
_diffrn_radiation_monochromator graphite
_diffrn_radiation_source 'fine-focus sealed tube'
_diffrn_radiation_type MoK\a
_diffrn_radiation_wavelength 0.71073
_diffrn_reflns_av_R_equivalents 0.0300
_diffrn_reflns_av_sigmaI/netI 0.0417
_diffrn_reflns_limit_h_max 12
_diffrn_reflns_limit_h_min -12
_diffrn_reflns_limit_k_max 14
_diffrn_reflns_limit_k_min -14
_diffrn_reflns_limit_l_max 14
_diffrn_reflns_limit_l_min -14
_diffrn_reflns_number 10457
_diffrn_reflns_theta_full 25.00
_diffrn_reflns_theta_max 25.00
_diffrn_reflns_theta_min 1.89
_exptl_absorpt_coefficient_mu 1.698
_exptl_absorpt_correction_T_max 0.712
_exptl_absorpt_correction_T_min 0.607
_exptl_absorpt_correction_type multi-scan
_exptl_crystal_colour Yellow
_exptl_crystal_density_diffrn 1.763
_exptl_crystal_description Block
_exptl_crystal_F_000 704
_exptl_crystal_size_max 0.30
_exptl_crystal_size_mid 0.30
_exptl_crystal_size_min 0.20
_platon_squeeze_details
;
;
_refine_diff_density_max 0.529
_refine_diff_density_min -0.599
_refine_diff_density_rms 0.072
_refine_ls_extinction_method none
_refine_ls_goodness_of_fit_ref 1.028
_refine_ls_hydrogen_treatment constr
_refine_ls_matrix_type full
_refine_ls_number_parameters 397
_refine_ls_number_reflns 4754
_refine_ls_number_restraints 0
_refine_ls_restrained_S_all 1.028
_refine_ls_R_factor_all 0.0655
_refine_ls_R_factor_gt 0.0433
_refine_ls_shift/su_max 0.000
_refine_ls_shift/su_mean 0.000
_refine_ls_structure_factor_coef Fsqd
_refine_ls_weighting_details 'calc w=1/[\s^2^(Fo^2^)+(0.0739P)^2^+0.0426P] where P=(Fo^2^+2Fc^2^)/3'
_refine_ls_weighting_scheme calc
_refine_ls_wR_factor_gt 0.1132
_refine_ls_wR_factor_ref 0.1274
_reflns_number_gt 3205
_reflns_number_total 4754
_reflns_threshold_expression >2sigma(I)
_cod_data_source_file ja902789w_si_001.cif
_cod_data_source_block 4
_cod_depositor_comments
;
The following automatic conversions were performed:

'_refine_ls_hydrogen_treatment' value 'constrained' was replaced with
the value 'constr' as specified in the replacement file
'src/cod-tools/trunk/data/replacement-values/replacement_values.lst'.

Automatic conversion script
Id: cif_fix_values 5376 2017-05-30 11:51:03Z andrius 
;
_cod_original_cell_volume 1369(35)
_cod_database_code 4104812

loop_
_symmetry_equiv_pos_as_xyz
'x, y, z'
'-x, -y, -z'

loop_
_atom_site_label
_atom_site_type_symbol
_atom_site_fract_x
_atom_site_fract_y
_atom_site_fract_z
_atom_site_U_iso_or_equiv
_atom_site_adp_type
_atom_site_occupancy
_atom_site_symmetry_multiplicity
_atom_site_calc_flag
_atom_site_refinement_flags
Br1 Br 1.00625(5) -0.06617(4) 0.22069(4) 0.0774(2) Uani 1 1 d .
F1 F 0.9269(2) 0.4276(2) 0.1626(2) 0.0735(7) Uani 1 1 d .
F2 F 0.9841(3) 0.6538(2) 0.0125(2) 0.0833(8) Uani 1 1 d .
F3 F 0.8688(2) 0.8306(2) 0.0656(2) 0.0739(7) Uani 1 1 d .
F4 F 0.6944(2) 0.77197(19) 0.2777(2) 0.0669(6) Uani 1 1 d .
F5 F 0.63019(18) 0.54296(17) 0.42900(18) 0.0535(5) Uani 1 1 d .
F6 F 0.51284(19) 0.48594(19) 0.2941(2) 0.0635(6) Uani 1 1 d .
F7 F 0.2844(2) 0.4099(2) 0.3411(3) 0.0825(8) Uani 1 1 d .
F8 F 0.2213(2) 0.1755(3) 0.4930(3) 0.0886(8) Uani 1 1 d .
F9 F 0.3967(2) 0.0223(2) 0.6040(3) 0.0857(8) Uani 1 1 d .
F10 F 0.6246(2) 0.09960(19) 0.5678(2) 0.0681(6) Uani 1 1 d .
F11 F 0.56457(19) 0.2742(2) 0.66095(19) 0.0625(6) Uani 1 1 d .
F12 F 0.6375(2) 0.2818(3) 0.8379(2) 0.0812(7) Uani 1 1 d .
F13 F 0.8779(3) 0.3349(3) 0.8119(2) 0.0818(7) Uani 1 1 d .
F14 F 1.0487(2) 0.3804(2) 0.5989(2) 0.0663(6) Uani 1 1 d .
F15 F 0.97938(17) 0.37733(18) 0.41747(19) 0.0526(5) Uani 1 1 d .
N1 N 0.8127(2) 0.2375(2) 0.3717(3) 0.0414(6) Uani 1 1 d .
N2 N 0.9478(3) 0.0663(3) 0.3832(3) 0.0506(7) Uani 1 1 d .
C1 C 0.7701(3) 0.4729(3) 0.3023(3) 0.0407(8) Uani 1 1 d .
C2 C 0.8609(3) 0.5091(3) 0.1937(3) 0.0476(9) Uani 1 1 d .
C3 C 0.8942(4) 0.6267(4) 0.1145(3) 0.0553(10) Uani 1 1 d .
C4 C 0.8370(3) 0.7148(3) 0.1416(3) 0.0488(9) Uani 1 1 d .
C5 C 0.7485(3) 0.6860(3) 0.2468(3) 0.0458(8) Uani 1 1 d .
C6 C 0.7163(3) 0.5672(3) 0.3248(3) 0.0401(7) Uani 1 1 d .
C7 C 0.5832(3) 0.2984(3) 0.4289(3) 0.0418(8) Uani 1 1 d .
C8 C 0.4903(3) 0.3712(3) 0.3734(3) 0.0452(8) Uani 1 1 d .
C9 C 0.3697(3) 0.3323(4) 0.3953(4) 0.0562(10) Uani 1 1 d .
C10 C 0.3379(3) 0.2154(4) 0.4711(4) 0.0588(10) Uani 1 1 d .
C11 C 0.4263(4) 0.1387(3) 0.5273(4) 0.0566(10) Uani 1 1 d .
C12 C 0.5431(3) 0.1805(3) 0.5059(4) 0.0514(9) Uani 1 1 d .
C13 C 0.7679(3) 0.3233(3) 0.5292(3) 0.0409(8) Uani 1 1 d .
C14 C 0.6863(3) 0.2995(3) 0.6405(3) 0.0470(8) Uani 1 1 d .
C15 C 0.7215(4) 0.3036(4) 0.7338(3) 0.0532(9) Uani 1 1 d .
C16 C 0.8422(4) 0.3310(3) 0.7210(4) 0.0568(10) Uani 1 1 d .
C17 C 0.9280(3) 0.3542(3) 0.6156(4) 0.0499(9) Uani 1 1 d .
C18 C 0.8900(3) 0.3519(3) 0.5209(3) 0.0448(8) Uani 1 1 d .
C19 C 0.7357(3) 0.2585(3) 0.1966(3) 0.0509(9) Uani 1 1 d .
H19A H 0.6822 0.3265 0.1921 0.061 Uiso 1 1 calc R
C20 C 0.7463(4) 0.2092(4) 0.1208(4) 0.0615(10) Uani 1 1 d .
H20A H 0.6983 0.2405 0.0612 0.074 Uiso 1 1 calc R
C21 C 0.8264(4) 0.1124(4) 0.1263(4) 0.0580(10) Uani 1 1 d .
H21A H 0.8331 0.0801 0.0688 0.070 Uiso 1 1 calc R
C22 C 0.8953(3) 0.0619(3) 0.2095(4) 0.0495(9) Uani 1 1 d .
C23 C 0.8863(3) 0.1069(3) 0.2944(3) 0.0428(8) Uani 1 1 d .
C24 C 0.8065(3) 0.2068(3) 0.2850(3) 0.0393(7) Uani 1 1 d .
B1 B 0.7289(3) 0.3364(4) 0.4078(4) 0.0418(9) Uani 1 1 d .
S1 S 0.90847(9) 0.14484(8) 0.45370(9) 0.0527(3) Uani 1 1 d .

loop_
_atom_site_aniso_label
_atom_site_aniso_U_11
_atom_site_aniso_U_22
_atom_site_aniso_U_33
_atom_site_aniso_U_23
_atom_site_aniso_U_13
_atom_site_aniso_U_12
Br1 0.1058(4) 0.0530(3) 0.0819(4) -0.0448(3) -0.0136(3) 0.0181(2)
F1 0.0835(15) 0.0574(13) 0.0748(16) -0.0474(13) 0.0294(12) -0.0131(11)
F2 0.1054(19) 0.0736(16) 0.0603(15) -0.0395(14) 0.0299(14) -0.0318(14)
F3 0.1006(18) 0.0456(13) 0.0626(15) -0.0181(11) 0.0003(13) -0.0207(11)
F4 0.0743(14) 0.0399(11) 0.0850(17) -0.0353(12) -0.0014(12) 0.0018(10)
F5 0.0553(12) 0.0450(11) 0.0563(13) -0.0296(10) 0.0069(10) 0.0021(9)
F6 0.0568(13) 0.0438(12) 0.0871(18) -0.0200(12) -0.0282(11) 0.0018(9)
F7 0.0543(14) 0.0795(17) 0.122(2) -0.0439(16) -0.0376(14) 0.0092(12)
F8 0.0543(14) 0.0906(19) 0.123(2) -0.0494(17) -0.0101(14) -0.0214(13)
F9 0.0868(17) 0.0514(14) 0.101(2) -0.0212(14) -0.0037(14) -0.0254(12)
F10 0.0697(14) 0.0402(12) 0.0785(17) -0.0115(11) -0.0169(12) -0.0022(10)
F11 0.0506(13) 0.0837(16) 0.0552(14) -0.0369(12) -0.0015(10) -0.0040(10)
F12 0.0904(18) 0.104(2) 0.0524(15) -0.0433(14) -0.0052(13) 0.0043(14)
F13 0.112(2) 0.0938(19) 0.0668(16) -0.0505(15) -0.0368(14) 0.0034(15)
F14 0.0711(15) 0.0608(13) 0.0824(17) -0.0352(12) -0.0336(12) -0.0048(11)
F15 0.0450(11) 0.0564(12) 0.0624(14) -0.0340(11) -0.0056(10) -0.0036(9)
N1 0.0438(15) 0.0362(14) 0.0475(17) -0.0229(13) -0.0088(12) 0.0037(11)
N2 0.0584(18) 0.0422(16) 0.062(2) -0.0330(16) -0.0152(16) 0.0090(13)
C1 0.0440(18) 0.0405(18) 0.044(2) -0.0252(16) -0.0096(16) 0.0033(13)
C2 0.052(2) 0.048(2) 0.051(2) -0.0331(19) -0.0027(17) -0.0022(15)
C3 0.061(2) 0.060(2) 0.044(2) -0.030(2) 0.0094(18) -0.0184(18)
C4 0.059(2) 0.0396(19) 0.046(2) -0.0169(18) -0.0083(18) -0.0094(16)
C5 0.051(2) 0.0374(18) 0.054(2) -0.0252(18) -0.0111(17) 0.0011(14)
C6 0.0418(18) 0.0412(18) 0.040(2) -0.0222(16) -0.0066(15) 0.0019(13)
C7 0.0447(18) 0.0387(18) 0.046(2) -0.0264(16) -0.0020(15) -0.0023(14)
C8 0.0415(19) 0.0403(19) 0.057(2) -0.0267(18) -0.0070(16) 0.0006(14)
C9 0.045(2) 0.062(2) 0.074(3) -0.041(2) -0.0176(19) 0.0076(17)
C10 0.045(2) 0.066(3) 0.073(3) -0.041(2) -0.0013(19) -0.0117(19)
C11 0.057(2) 0.045(2) 0.062(3) -0.026(2) 0.0036(19) -0.0124(18)
C12 0.057(2) 0.0415(19) 0.058(2) -0.0255(18) -0.0110(18) 0.0014(16)
C13 0.0457(19) 0.0329(16) 0.049(2) -0.0218(16) -0.0136(16) 0.0053(13)
C14 0.052(2) 0.0424(19) 0.046(2) -0.0217(17) -0.0078(17) 0.0033(15)
C15 0.065(2) 0.055(2) 0.043(2) -0.0278(19) -0.0085(19) 0.0053(17)
C16 0.077(3) 0.048(2) 0.057(3) -0.032(2) -0.018(2) 0.0066(18)
C17 0.060(2) 0.0390(19) 0.062(3) -0.0255(18) -0.029(2) 0.0063(15)
C18 0.052(2) 0.0337(17) 0.052(2) -0.0236(17) -0.0100(18) 0.0025(14)
C19 0.056(2) 0.049(2) 0.052(2) -0.0264(19) -0.0124(18) 0.0063(16)
C20 0.070(3) 0.067(3) 0.058(3) -0.037(2) -0.014(2) -0.001(2)
C21 0.077(3) 0.053(2) 0.055(3) -0.035(2) -0.012(2) -0.0004(19)
C22 0.064(2) 0.0348(17) 0.051(2) -0.0255(17) -0.0024(19) -0.0020(15)
C23 0.0468(19) 0.0376(17) 0.049(2) -0.0255(17) -0.0059(16) -0.0008(14)
C24 0.0438(18) 0.0372(17) 0.041(2) -0.0217(16) -0.0074(15) 0.0013(13)
B1 0.040(2) 0.039(2) 0.050(2) -0.0253(19) -0.0053(17) 0.0034(15)
S1 0.0604(6) 0.0471(5) 0.0660(7) -0.0362(5) -0.0248(5) 0.0170(4)

loop_
_atom_type_symbol
_atom_type_description
_atom_type_scat_dispersion_real
_atom_type_scat_dispersion_imag
_atom_type_scat_source
C C 0.0033 0.0016 'International Tables Vol C Tables 4.2.6.8 and 6.1.1.4'
H H 0.0000 0.0000 'International Tables Vol C Tables 4.2.6.8 and 6.1.1.4'
B B 0.0013 0.0007 'International Tables Vol C Tables 4.2.6.8 and 6.1.1.4'
Br Br -0.2901 2.4595 'International Tables Vol C Tables 4.2.6.8 and 6.1.1.4'
F F 0.0171 0.0103 'International Tables Vol C Tables 4.2.6.8 and 6.1.1.4'
N N 0.0061 0.0033 'International Tables Vol C Tables 4.2.6.8 and 6.1.1.4'
S S 0.1246 0.1234 'International Tables Vol C Tables 4.2.6.8 and 6.1.1.4'

loop_
_geom_angle_atom_site_label_1
_geom_angle_atom_site_label_2
_geom_angle_atom_site_label_3
_geom_angle
C24 N1 B1 126.7(6)
C24 N1 S1 110.5(9)
B1 N1 S1 122.3(9)
C23 N2 S1 108.0(9)
C6 C1 C2 113.8(8)
C6 C1 B1 116.2(11)
C2 C1 B1 129.8(6)
F1 C2 C3 113.6(11)
F1 C2 C1 121.0(8)
C3 C2 C1 125.3(6)
C4 C3 F2 120.6(7)
C4 C3 C2 117.7(11)
F2 C3 C2 121.6(7)
C3 C4 F3 118.7(11)
C3 C4 C5 120.1(7)
F3 C4 C5 121.2(6)
F4 C5 C6 117.9(11)
F4 C5 C4 120.9(7)
C6 C5 C4 121.1(6)
C1 C6 F5 119.0(7)
C1 C6 C5 121.9(10)
F5 C6 C5 119.1(7)
C12 C7 C8 112.4(9)
C12 C7 B1 119.0(6)
C8 C7 B1 128.5(9)
F6 C8 C9 113.8(6)
F6 C8 C7 121.0(8)
C9 C8 C7 125.2(9)
C10 C9 F7 119.8(9)
C10 C9 C8 118.8(6)
F7 C9 C8 121.4(10)
C9 C10 F8 119.7(6)
C9 C10 C11 118.5(8)
F8 C10 C11 121.8(10)
F9 C11 C12 119.1(6)
F9 C11 C10 119.6(8)
C12 C11 C10 121.2(10)
C11 C12 C7 123.8(6)
C11 C12 F10 117.8(10)
C7 C12 F10 118.4(9)
C14 C13 C18 114.4(8)
C14 C13 B1 125.7(10)
C18 C13 B1 119.5(5)
F11 C14 C15 115.7(6)
F11 C14 C13 121.2(7)
C15 C14 C13 123.0(11)
F12 C15 C14 120.0(11)
F12 C15 C16 120.0(8)
C14 C15 C16 120.0(6)
F13 C16 C17 118.8(11)
F13 C16 C15 120.6(6)
C17 C16 C15 120.6(8)
F14 C17 C16 122.7(7)
F14 C17 C18 118.7(6)
C16 C17 C18 118.6(11)
F15 C18 C17 116.0(11)
F15 C18 C13 120.7(8)
C17 C18 C13 123.4(5)
C20 C19 C24 117.4(9)
C20 C19 H19A 121.3
C24 C19 H19A 121.3
C19 C20 C21 120.8(8)
C19 C20 H20A 119.6
C21 C20 H20A 119.6
C22 C21 C20 122.8(7)
C22 C21 H21A 118.6
C20 C21 H21A 118.6
C21 C22 C23 119.5(9)
C21 C22 Br1 125.1(6)
C23 C22 Br1 115.4(7)
N2 C23 C22 126.7(8)
N2 C23 C24 116.8(6)
C22 C23 C24 116.5(7)
N1 C24 C23 107.3(7)
N1 C24 C19 129.8(8)
C23 C24 C19 122.9(6)
N1 B1 C1 109.0(11)
N1 B1 C13 104.3(7)
C1 B1 C13 107.7(9)
N1 B1 C7 105.7(9)
C1 B1 C7 114.3(6)
C13 B1 C7 115.2(6)
N2 S1 N1 97.4(10)

loop_
_geom_bond_atom_site_label_1
_geom_bond_atom_site_label_2
_geom_bond_distance
Br1 C22 1.81(2)
F1 C2 1.277(14)
F2 C3 1.309(15)
F3 C4 1.291(18)
F4 C5 1.275(15)
F5 C6 1.311(16)
F6 C8 1.275(17)
F7 C9 1.320(14)
F8 C10 1.311(18)
F9 C11 1.294(18)
F10 C12 1.342(14)
F11 C14 1.315(18)
F12 C15 1.304(16)
F13 C16 1.300(17)
F14 C17 1.317(18)
F15 C18 1.321(16)
N1 C24 1.292(16)
N1 B1 1.557(17)
N1 S1 1.621(16)
N2 C23 1.312(16)
N2 S1 1.500(16)
C1 C6 1.311(17)
C1 C2 1.360(16)
C1 B1 1.58(2)
C2 C3 1.317(18)
C3 C4 1.285(16)
C4 C5 1.326(16)
C5 C6 1.323(18)
C7 C12 1.331(18)
C7 C8 1.370(15)
C7 B1 1.61(2)
C8 C9 1.349(18)
C9 C10 1.300(18)
C10 C11 1.351(14)
C11 C12 1.323(18)
C13 C14 1.355(17)
C13 C18 1.364(19)
C13 B1 1.60(2)
C14 C15 1.326(17)
C15 C16 1.330(19)
C16 C17 1.322(17)
C17 C18 1.347(17)
C19 C20 1.283(15)
C19 C24 1.377(16)
C19 H19A 0.9300
C20 C21 1.349(17)
C20 H20A 0.9300
C21 C22 1.316(15)
C21 H21A 0.9300
C22 C23 1.350(16)
C23 C24 1.369(17)

loop_
_geom_torsion_atom_site_label_1
_geom_torsion_atom_site_label_2
_geom_torsion_atom_site_label_3
_geom_torsion_atom_site_label_4
_geom_torsion
C6 C1 C2 F1 175.9(3)
B1 C1 C2 F1 1.3(6)
C6 C1 C2 C3 -0.8(6)
B1 C1 C2 C3 -175.4(4)
F1 C2 C3 C4 -176.7(3)
C1 C2 C3 C4 0.2(6)
F1 C2 C3 F2 2.1(6)
C1 C2 C3 F2 179.0(3)
F2 C3 C4 F3 0.9(6)
C2 C3 C4 F3 179.6(3)
F2 C3 C4 C5 -178.2(4)
C2 C3 C4 C5 0.6(6)
C3 C4 C5 F4 177.1(4)
F3 C4 C5 F4 -2.0(6)
C3 C4 C5 C6 -0.7(6)
F3 C4 C5 C6 -179.8(3)
C2 C1 C6 F5 -177.9(3)
B1 C1 C6 F5 -2.5(5)
C2 C1 C6 C5 0.6(5)
B1 C1 C6 C5 176.0(3)
F4 C5 C6 C1 -177.8(3)
C4 C5 C6 C1 0.1(6)
F4 C5 C6 F5 0.7(5)
C4 C5 C6 F5 178.6(3)
C12 C7 C8 F6 -178.1(3)
B1 C7 C8 F6 -0.8(5)
C12 C7 C8 C9 2.2(5)
B1 C7 C8 C9 179.5(3)
F6 C8 C9 C10 177.4(3)
C7 C8 C9 C10 -2.9(6)
F6 C8 C9 F7 -2.2(5)
C7 C8 C9 F7 177.5(3)
F7 C9 C10 F8 0.0(6)
C8 C9 C10 F8 -179.6(3)
F7 C9 C10 C11 -178.6(3)
C8 C9 C10 C11 1.8(6)
C9 C10 C11 F9 179.4(4)
F8 C10 C11 F9 0.7(6)
C9 C10 C11 C12 -0.3(6)
F8 C10 C11 C12 -178.9(3)
F9 C11 C12 C7 -180.0(3)
C10 C11 C12 C7 -0.3(6)
F9 C11 C12 F10 -1.4(5)
C10 C11 C12 F10 178.2(3)
C8 C7 C12 C11 -0.6(5)
B1 C7 C12 C11 -178.1(3)
C8 C7 C12 F10 -179.1(3)
B1 C7 C12 F10 3.3(5)
C18 C13 C14 F11 178.0(3)
B1 C13 C14 F11 5.8(5)
C18 C13 C14 C15 0.0(5)
B1 C13 C14 C15 -172.1(4)
F11 C14 C15 F12 0.7(5)
C13 C14 C15 F12 178.8(3)
F11 C14 C15 C16 -178.7(3)
C13 C14 C15 C16 -0.6(6)
F12 C15 C16 F13 0.8(6)
C14 C15 C16 F13 -179.8(3)
F12 C15 C16 C17 -179.5(3)
C14 C15 C16 C17 -0.1(6)
F13 C16 C17 F14 0.4(5)
C15 C16 C17 F14 -179.3(3)
F13 C16 C17 C18 -179.0(3)
C15 C16 C17 C18 1.3(5)
F14 C17 C18 F15 -0.3(4)
C16 C17 C18 F15 179.2(3)
F14 C17 C18 C13 178.6(3)
C16 C17 C18 C13 -2.0(5)
C14 C13 C18 F15 -179.9(3)
B1 C13 C18 F15 -7.3(5)
C14 C13 C18 C17 1.3(5)
B1 C13 C18 C17 174.0(3)
C24 C19 C20 C21 -1.5(6)
C19 C20 C21 C22 1.3(7)
C20 C21 C22 C23 0.5(6)
C20 C21 C22 Br1 -179.0(3)
S1 N2 C23 C22 179.6(3)
S1 N2 C23 C24 0.9(4)
C21 C22 C23 N2 179.5(4)
Br1 C22 C23 N2 -1.0(5)
C21 C22 C23 C24 -1.8(5)
Br1 C22 C23 C24 177.7(2)
B1 N1 C24 C23 -173.3(3)
S1 N1 C24 C23 -1.0(3)
B1 N1 C24 C19 6.4(6)
S1 N1 C24 C19 178.7(3)
N2 C23 C24 N1 0.1(4)
C22 C23 C24 N1 -178.8(3)
N2 C23 C24 C19 -179.6(3)
C22 C23 C24 C19 1.5(5)
C20 C19 C24 N1 -179.5(4)
C20 C19 C24 C23 0.1(5)
C24 N1 B1 C1 -71.3(11)
S1 N1 B1 C1 117.2(9)
C24 N1 B1 C13 173.9(3)
S1 N1 B1 C13 2.4(3)
C24 N1 B1 C7 52.0(7)
S1 N1 B1 C7 -119.4(6)
C6 C1 B1 N1 -173.8(3)
C2 C1 B1 N1 0.7(5)
C6 C1 B1 C13 -61.1(10)
C2 C1 B1 C13 113.3(10)
C6 C1 B1 C7 68.2(8)
C2 C1 B1 C7 -117.3(8)
C14 C13 B1 N1 -124.4(8)
C18 C13 B1 N1 63.9(10)
C14 C13 B1 C1 119.9(6)
C18 C13 B1 C1 -51.9(6)
C14 C13 B1 C7 -9.0(5)
C18 C13 B1 C7 179.2(3)
C12 C7 B1 N1 52.6(11)
C8 C7 B1 N1 -124.5(11)
C12 C7 B1 C1 172.5(3)
C8 C7 B1 C1 -4.6(5)
C12 C7 B1 C13 -62.0(7)
C8 C7 B1 C13 120.9(8)
C23 N2 S1 N1 -1.2(3)
C24 N1 S1 N2 1.4(3)
B1 N1 S1 N2 174.1(3)

loop_
_platon_squeeze_void_nr
_platon_squeeze_void_average_x
_platon_squeeze_void_average_y
_platon_squeeze_void_average_z
_platon_squeeze_void_volume
_platon_squeeze_void_count_electrons
1 0.500 0.293 0.000 357.0 95.5
